data_7111768
loop_
_publ_author_name
'Georgiev, Ivan G.'
'Bu\<car, Dejan-Kre\<simir'
'MacGillivray, Leonard R.'

_publ_section_title
;
 Stereospecific and quantitative photodimerisation of terminal olefins in
 the solid state
;
_journal_issue 27
_journal_name_full 'Chemical Communications'
_journal_page_first 4956
_journal_page_last 4958
_journal_paper_doi 10.1039/c0cc01184c
_journal_volume 46
_journal_year 2010
_chemical_formula_moiety 'C14 H14 Ag N2, Cl O4'
_chemical_formula_sum 'C14 H14 Ag Cl N2 O4'
_chemical_formula_weight 417.59
_space_group_IT_number 2
_symmetry_cell_setting triclinic
_symmetry_space_group_name_Hall '-P 1'
_symmetry_space_group_name_H-M 'P -1'
_atom_sites_solution_hydrogens geom
_atom_sites_solution_primary heavy
_atom_sites_solution_secondary difmap
_audit_creation_date 2010-01-04T15:09:12-00:00
_audit_creation_method 'WinGX routine CIF_UPDATE'
_cell_angle_alpha 70.075(5)
_cell_angle_beta 88.600(5)
_cell_angle_gamma 68.447(5)
_cell_formula_units_Z 2
_cell_length_a 8.5247(10)
_cell_length_b 9.5750(11)
_cell_length_c 11.3228(12)
_cell_measurement_reflns_used 2897
_cell_measurement_temperature 290(2)
_cell_measurement_theta_max 25.35
_cell_measurement_theta_min 1.00
_cell_volume 802.75(16)
_computing_cell_refinement 'HKL Scalepack (Otwinowski & Minor, 1997)'
_computing_data_collection 'Collect (Nonius BV, 1997-2000)'
_computing_data_reduction 'HKL Denzo, Scalepack (Otwinowski & Minor, 1997)'
_computing_molecular_graphics 'Rastop (Valadon, 2004)'
_computing_publication_material 'WinGX (Farrugia, 1999)'
_computing_structure_refinement 'SHELXL (Sheldrick, 2008)'
_computing_structure_solution 'SHELXS (Sheldrick, 2008)'
_diffrn_ambient_temperature 290(2)
_diffrn_detector_area_resol_mean 9
_diffrn_measured_fraction_theta_full 0.994
_diffrn_measured_fraction_theta_max 0.994
_diffrn_measurement_device_type KappaCCD
_diffrn_measurement_method 'CCD phi and omega scans'
_diffrn_radiation_monochromator graphite
_diffrn_radiation_type MoK\a
_diffrn_radiation_wavelength 0.71073
_diffrn_reflns_av_R_equivalents 0.0127
_diffrn_reflns_av_unetI/netI 0.0267
_diffrn_reflns_limit_h_max 10
_diffrn_reflns_limit_h_min -10
_diffrn_reflns_limit_k_max 11
_diffrn_reflns_limit_k_min -11
_diffrn_reflns_limit_l_max 13
_diffrn_reflns_limit_l_min -12
_diffrn_reflns_number 5289
_diffrn_reflns_theta_full 24.99
_diffrn_reflns_theta_max 24.99
_diffrn_reflns_theta_min 3.06
_exptl_absorpt_coefficient_mu 1.439
_exptl_absorpt_correction_T_max 0.906
_exptl_absorpt_correction_T_min 0.724
_exptl_absorpt_correction_type multi-scan
_exptl_absorpt_process_details 'HKL Scalepack (Otwinowski & Minor, 1997)'
_exptl_crystal_colour colorless
_exptl_crystal_density_diffrn 1.728
_exptl_crystal_density_method 'not measured'
_exptl_crystal_description bar
_exptl_crystal_F_000 416
_exptl_crystal_size_max 0.24
_exptl_crystal_size_mid 0.12
_exptl_crystal_size_min 0.07
_refine_diff_density_max 0.405
_refine_diff_density_min -0.465
_refine_diff_density_rms 0.055
_refine_ls_extinction_method none
_refine_ls_goodness_of_fit_ref 1.092
_refine_ls_hydrogen_treatment constr
_refine_ls_matrix_type full
_refine_ls_number_parameters 222
_refine_ls_number_reflns 2814
_refine_ls_number_restraints 44
_refine_ls_restrained_S_all 1.108
_refine_ls_R_factor_all 0.0604
_refine_ls_R_factor_gt 0.0434
_refine_ls_shift/su_max 0.003
_refine_ls_shift/su_mean 0
_refine_ls_structure_factor_coef Fsqd
_refine_ls_weighting_details 'calc w=1/[\s^2^(Fo^2^)+(0.0748P)^2^+0.1976P] where P=(Fo^2^+2Fc^2^)/3'
_refine_ls_weighting_scheme calc
_refine_ls_wR_factor_gt 0.1252
_refine_ls_wR_factor_ref 0.1355
_reflns_number_gt 2084
_reflns_number_total 2814
_reflns_threshold_expression >2\s(I)
_cod_data_source_file C0CC01184Csup1.cif
_cod_data_source_block 3a
_cod_database_code 7111768

loop_
_space_group_symop_operation_xyz
'x, y, z'
'-x, -y, -z'

loop_
_atom_site_label
_atom_site_type_symbol
_atom_site_fract_x
_atom_site_fract_y
_atom_site_fract_z
_atom_site_U_iso_or_equiv
_atom_site_adp_type
_atom_site_occupancy
_atom_site_symmetry_multiplicity
_atom_site_calc_flag
_atom_site_refinement_flags
_atom_site_disorder_assembly
_atom_site_disorder_group
C1 C 0.8456(5) 0.1806(6) 0.7359(4) 0.0926(12) Uani 1 1 d . . .
C2 C 0.8977(5) 0.0285(5) 0.8226(4) 0.0896(11) Uani 1 1 d . . .
C3 C 0.8047(6) -0.0096(5) 0.9220(4) 0.0853(11) Uani 1 1 d . . .
C4 C 0.6606(7) 0.1138(6) 0.9240(5) 0.1024(13) Uani 1 1 d . . .
C5 C 0.6134(6) 0.2613(6) 0.8343(5) 0.1039(14) Uani 1 1 d . . .
C6 C 0.8529(8) -0.1722(7) 1.0200(6) 0.1108(15) Uani 1 1 d . . .
C7 C 0.9754(10) -0.2943(8) 1.0241(7) 0.146(2) Uani 1 1 d . . .
C8 C 0.4139(5) 0.8866(5) 0.4330(4) 0.0833(10) Uani 1 1 d . . .
C9 C 0.3819(5) 1.0383(5) 0.3507(4) 0.0866(11) Uani 1 1 d . A .
C10 C 0.5102(6) 1.0772(5) 0.2888(4) 0.0921(12) Uani 1 1 d . . .
C11 C 0.6651(6) 0.9550(7) 0.3150(5) 0.1117(15) Uani 1 1 d . A .
C12 C 0.6903(6) 0.8058(6) 0.3968(5) 0.1045(14) Uani 1 1 d . . .
C13A C 0.5023(10) 1.2356(8) 0.2004(7) 0.099(2) Uani 0.753(9) 1 d PD A 1
C13B C 0.407(4) 1.255(4) 0.198(3) 0.099(2) Uani 0.247(9) 1 d PD A 2
C14A C 0.3588(11) 1.3566(10) 0.1497(9) 0.129(3) Uani 0.753(9) 1 d PD A 1
C14B C 0.506(4) 1.330(3) 0.143(3) 0.129(3) Uani 0.247(9) 1 d PD A 2
H1 H 0.9122 0.2029 0.6713 0.111 Uiso 1 1 calc R . .
H2 H 0.9968 -0.0506 0.8151 0.108 Uiso 1 1 calc R . .
H4 H 0.5933 0.0957 0.9889 0.123 Uiso 1 1 calc R . .
H5 H 0.5127 0.341 0.8387 0.125 Uiso 1 1 calc R . .
H6 H 0.7842 -0.1834 1.0848 0.133 Uiso 1 1 calc R . .
H7A H 1.0479 -0.2893 0.9614 0.175 Uiso 1 1 calc R . .
H7B H 0.995 -0.3913 1.0898 0.175 Uiso 1 1 calc R . .
H8 H 0.3254 0.8639 0.4738 0.1 Uiso 1 1 calc R A .
H9 H 0.2727 1.1164 0.336 0.104 Uiso 1 1 calc R . .
N1 N 0.7036(5) 0.2986(4) 0.7395(4) 0.0905(9) Uani 1 1 d . . .
N2 N 0.5685(5) 0.7686(4) 0.4577(3) 0.0880(9) Uani 1 1 d . A .
O1A O 0.9495(10) 0.1931(9) 0.3903(13) 0.234(5) Uani 0.740(6) 1 d PD B 3
O1B O 0.876(3) 0.219(2) 0.340(3) 0.234(5) Uani 0.260(6) 1 d PD B 4
O2A O 0.8228(15) 0.4059(15) 0.2115(6) 0.233(5) Uani 0.740(6) 1 d PD B 3
O2B O 0.866(4) 0.362(4) 0.4574(17) 0.233(5) Uani 0.260(6) 1 d PD B 4
O3A O 0.9850(9) 0.4314(9) 0.3535(8) 0.175(3) Uani 0.740(6) 1 d PD B 3
O3B O 0.744(2) 0.482(2) 0.262(3) 0.175(3) Uani 0.260(6) 1 d PD B 4
O4A O 0.7243(7) 0.4098(8) 0.3946(7) 0.149(2) Uani 0.740(6) 1 d PD B 3
O4B O 1.0197(19) 0.374(2) 0.2978(18) 0.149(2) Uani 0.260(6) 1 d PD B 4
H11 H 0.7559 0.9745 0.2756 0.134 Uiso 1 1 calc R . .
H12 H 0.7982 0.7257 0.4111 0.125 Uiso 1 1 calc R A .
H13A H 0.6034 1.2493 0.1802 0.119 Uiso 0.753(9) 1 calc PR A 1
H13B H 0.2894 1.3026 0.1847 0.119 Uiso 0.247(9) 1 calc PR A 2
H14A H 0.2564 1.3453 0.1687 0.155 Uiso 0.753(9) 1 calc PR A 1
H14B H 0.3591 1.454 0.0946 0.155 Uiso 0.753(9) 1 calc PR A 1
H14C H 0.6237 1.2767 0.1601 0.155 Uiso 0.247(9) 1 calc PR A 2
H14D H 0.4593 1.4358 0.0876 0.155 Uiso 0.247(9) 1 calc PR A 2
Cl1A Cl 0.8711(7) 0.3642(8) 0.3392(6) 0.0959(4) Uani 0.740(6) 1 d PD B 3
Cl1B Cl 0.875(2) 0.361(2) 0.3396(17) 0.0959(4) Uani 0.260(6) 1 d PD B 4
Ag1 Ag 0.62440(5) 0.53453(4) 0.59654(4) 0.1199(3) Uani 1 1 d . . .

loop_
_atom_site_aniso_label
_atom_site_aniso_U_11
_atom_site_aniso_U_22
_atom_site_aniso_U_33
_atom_site_aniso_U_23
_atom_site_aniso_U_13
_atom_site_aniso_U_12
C1 0.077(2) 0.096(3) 0.092(3) -0.028(2) 0.004(2) -0.025(2)
C2 0.072(2) 0.083(3) 0.103(3) -0.035(2) -0.006(2) -0.015(2)
C3 0.091(2) 0.089(3) 0.084(3) -0.034(2) -0.003(2) -0.039(2)
C4 0.109(3) 0.102(3) 0.100(3) -0.045(3) 0.019(3) -0.037(3)
C5 0.091(3) 0.101(3) 0.114(4) -0.055(3) 0.012(3) -0.016(3)
C6 0.130(4) 0.101(4) 0.108(4) -0.038(3) -0.002(3) -0.048(3)
C7 0.171(6) 0.104(5) 0.142(5) -0.028(4) 0.016(5) -0.045(5)
C8 0.074(2) 0.085(3) 0.092(3) -0.043(2) 0.0014(19) -0.021(2)
C9 0.073(2) 0.084(3) 0.096(3) -0.048(2) -0.011(2) -0.0066(19)
C10 0.111(3) 0.090(3) 0.083(3) -0.045(2) 0.008(2) -0.034(3)
C11 0.095(3) 0.121(4) 0.122(4) -0.055(3) 0.033(3) -0.036(3)
C12 0.079(3) 0.099(3) 0.118(4) -0.048(3) 0.014(3) -0.007(2)
C13A 0.102(5) 0.099(4) 0.103(4) -0.044(3) 0.017(5) -0.038(5)
C13B 0.102(5) 0.099(4) 0.103(4) -0.044(3) 0.017(5) -0.038(5)
C14A 0.151(7) 0.083(5) 0.139(6) -0.033(4) 0.000(6) -0.033(5)
C14B 0.151(7) 0.083(5) 0.139(6) -0.033(4) 0.000(6) -0.033(5)
N1 0.087(2) 0.080(2) 0.092(2) -0.0310(18) -0.0081(19) -0.0170(18)
N2 0.092(2) 0.077(2) 0.086(2) -0.0369(17) -0.0014(18) -0.0142(18)
O1A 0.139(7) 0.119(5) 0.401(16) -0.104(7) 0.040(8) 0.008(5)
O1B 0.139(7) 0.119(5) 0.401(16) -0.104(7) 0.040(8) 0.008(5)
O2A 0.332(12) 0.336(13) 0.113(5) -0.112(7) 0.081(6) -0.192(11)
O2B 0.332(12) 0.336(13) 0.113(5) -0.112(7) 0.081(6) -0.192(11)
O3A 0.118(4) 0.188(6) 0.220(8) -0.082(6) -0.023(4) -0.048(4)
O3B 0.118(4) 0.188(6) 0.220(8) -0.082(6) -0.023(4) -0.048(4)
O4A 0.108(4) 0.158(5) 0.156(5) -0.059(4) 0.064(4) -0.022(3)
O4B 0.108(4) 0.158(5) 0.156(5) -0.059(4) 0.064(4) -0.022(3)
Cl1A 0.0770(7) 0.0979(8) 0.0942(7) -0.0343(6) 0.0273(5) -0.0142(6)
Cl1B 0.0770(7) 0.0979(8) 0.0942(7) -0.0343(6) 0.0273(5) -0.0142(6)
Ag1 0.1427(5) 0.0814(3) 0.1045(4) -0.0225(2) -0.0169(3) -0.0167(2)

loop_
_atom_type_symbol
_atom_type_description
_atom_type_scat_dispersion_real
_atom_type_scat_dispersion_imag
_atom_type_scat_source
C C 0.0033 0.0016 'International Tables Vol C Tables 4.2.6.8 and 6.1.1.4'
H H 0 0 'International Tables Vol C Tables 4.2.6.8 and 6.1.1.4'
N N 0.0061 0.0033 'International Tables Vol C Tables 4.2.6.8 and 6.1.1.4'
O O 0.0106 0.006 'International Tables Vol C Tables 4.2.6.8 and 6.1.1.4'
Cl Cl 0.1484 0.1585 'International Tables Vol C Tables 4.2.6.8 and 6.1.1.4'
Ag Ag -0.8971 1.1015 'International Tables Vol C Tables 4.2.6.8 and 6.1.1.4'

loop_
_geom_angle_atom_site_label_1
_geom_angle_atom_site_label_2
_geom_angle_atom_site_label_3
_geom_angle
C1 C2 C3 120.7(4)
C1 C2 H2 119.7
C1 N1 Ag1 121.0(3)
C1 N1 C5 116.4(4)
C2 C1 H1 118.6
C2 C3 C6 123.9(4)
C3 C2 H2 119.7
C3 C4 H4 119.2
C3 C6 H6 116.8
C4 C3 C2 115.3(4)
C4 C3 C6 120.9(4)
C4 C5 H5 118.4
C5 C4 C3 121.6(5)
C5 C4 H4 119.2
C5 N1 Ag1 122.6(3)
C6 C7 H7A 120
C6 C7 H7B 120
C7 C6 C3 126.5(6)
C7 C6 H6 116.8
C8 C9 C10 120.6(4)
C8 C9 H9 119.7
C8 N2 Ag1 122.8(3)
C9 C10 C13A 128.6(5)
C9 C10 C13B 100.9(9)
C9 C8 H8 118.8
C10 C11 H11 119.2
C10 C13A H13A 118.7
C10 C13B H13B 123.7
C10 C9 H9 119.7
C11 C10 C13A 115.7(5)
C11 C10 C13B 143.0(10)
C11 C10 C9 115.7(4)
C11 C12 H12 118.5
C12 C11 C10 121.6(5)
C12 C11 H11 119.2
C12 N2 Ag1 120.4(3)
C12 N2 C8 116.8(4)
C13A C14A H14A 120
C13A C14A H14B 120
C13B C14B H14C 120
C13B C14B H14D 120
C14A C13A C10 122.6(9)
C14A C13A H13A 118.7
C14B C13B C10 113(3)
C14B C13B H13B 123.7
H7A C7 H7B 120
H14A C14A H14B 120
H14C C14B H14D 120
N1 C1 C2 122.8(4)
N1 C1 H1 118.6
N1 C5 C4 123.3(4)
N1 C5 H5 118.4
N2 Ag1 N1 174.73(13)
N2 C12 C11 123.0(4)
N2 C12 H12 118.5
N2 C8 C9 122.5(4)
N2 C8 H8 118.8
O2A Cl1A O1A 106.5(7)
O2B Cl1B O1B 109.0(13)
O2B Cl1B O4B 110.6(13)
O3A Cl1A O1A 110.3(6)
O3A Cl1A O2A 110.1(6)
O3B Cl1B O1B 110.3(13)
O3B Cl1B O2B 110.2(13)
O3B Cl1B O4B 109.1(12)
O4A Cl1A O1A 107.8(6)
O4A Cl1A O2A 107.0(6)
O4A Cl1A O3A 114.9(7)
O4B Cl1B O1B 107.5(12)

loop_
_geom_bond_atom_site_label_1
_geom_bond_atom_site_label_2
_geom_bond_distance
C1 H1 0.93
C2 C1 1.361(7)
C2 C3 1.384(6)
C2 H2 0.93
C3 C4 1.362(7)
C4 C5 1.346(7)
C4 H4 0.93
C5 H5 0.93
C6 C3 1.483(7)
C6 C7 1.236(9)
C6 H6 0.93
C7 H7A 0.93
C7 H7B 0.93
C8 H8 0.93
C9 C10 1.382(7)
C9 C8 1.360(7)
C9 H9 0.93
C10 C11 1.360(7)
C11 C12 1.352(8)
C11 H11 0.93
C12 H12 0.93
C13A C10 1.483(9)
C13A C14A 1.307(8)
C13A H13A 0.93
C13B C10 1.58(3)
C13B H13B 0.93
C14A H14A 0.93
C14A H14B 0.93
C14B C13B 1.312(10)
C14B H14C 0.93
C14B H14D 0.93
N1 C1 1.330(6)
N1 C5 1.330(6)
N2 C12 1.323(6)
N2 C8 1.342(5)
Cl1A O1A 1.427(8)
Cl1A O2A 1.391(8)
Cl1A O3A 1.386(8)
Cl1A O4A 1.376(7)
Cl1B O1B 1.350(16)
Cl1B O2B 1.338(16)
Cl1B O3B 1.332(16)
Cl1B O4B 1.343(16)
Ag1 N1 2.150(4)
Ag1 N2 2.138(4)
